data_2213207
loop_
_publ_author_name
'S. Sundaramoorthy'
'D. Gayathri'
'D. Velmurugan'
'K. Ravikumar'
'M. Poornachandran'

_publ_section_title 6-Ethyl-1-(4-fluorophenyl)-5-(phenylsulfonyl)perhydro-<i>cis</i>-pyrrolo[3,4-<i>b</i>]pyrrole
_journal_coeditor_code CI2323
_journal_issue 5
_journal_name_full 'Acta Crystallographica Section E'
_journal_page_first o2057
_journal_page_last o2059
_journal_paper_doi 10.1107/S1600536807013943
_journal_volume 63
_journal_year 2007
_chemical_formula_moiety 'C20 H23 F N2 O2 S'
_chemical_formula_sum 'C20 H23 F N2 O2 S'
_chemical_formula_weight 374.46
_chemical_name_systematic
;
6-ethyl-1-(p-flurophenyl)-5-benzene sulfonyloctahydro-cis-\
pyrrolo[3,4-b]pyrrole
;
_space_group_IT_number 19
_symmetry_cell_setting orthorhombic
_symmetry_space_group_name_Hall 'P 2ac 2ab'
_symmetry_space_group_name_H-M 'P 21 21 21'
_atom_sites_solution_hydrogens geom
_atom_sites_solution_primary direct
_atom_sites_solution_secondary difmap
_audit_creation_method SHELXL-97
_cell_angle_alpha 90.00
_cell_angle_beta 90.00
_cell_angle_gamma 90.00
_cell_formula_units_Z 4
_cell_length_a 7.8671(4)
_cell_length_b 13.6413(7)
_cell_length_c 17.4200(9)
_cell_measurement_reflns_used 2165
_cell_measurement_temperature 293(2)
_cell_measurement_theta_max 28.01
_cell_measurement_theta_min 1.9
_cell_volume 1869.47(17)
_computing_cell_refinement 'SAINT (Bruker, 2001)'
_computing_data_collection 'SMART (Bruker, 2001)'
_computing_data_reduction SAINT
_computing_molecular_graphics 'PLATON (Spek, 2003)'
_computing_publication_material 'SHELXL97 and PARST (Nardelli, 1995)'
_computing_structure_refinement 'SHELXL97 (Sheldrick, 1997)'
_computing_structure_solution 'SHELXS97 (Sheldrick, 1997)'
_diffrn_ambient_temperature 293(2)
_diffrn_measured_fraction_theta_full 0.990
_diffrn_measured_fraction_theta_max 0.990
_diffrn_measurement_device 'Bruker SMART APEX CCD'
_diffrn_measurement_device_type 'Bruker SMART area-detector'
_diffrn_measurement_method '\w scans'
_diffrn_radiation_monochromator graphite
_diffrn_radiation_source 'fine-focus sealed tube'
_diffrn_radiation_type MoK\a
_diffrn_radiation_wavelength 0.71073
_diffrn_reflns_av_R_equivalents 0.0235
_diffrn_reflns_av_sigmaI/netI 0.0242
_diffrn_reflns_limit_h_max 10
_diffrn_reflns_limit_h_min -10
_diffrn_reflns_limit_k_max 17
_diffrn_reflns_limit_k_min -17
_diffrn_reflns_limit_l_max 22
_diffrn_reflns_limit_l_min -22
_diffrn_reflns_number 16247
_diffrn_reflns_theta_full 28.01
_diffrn_reflns_theta_max 28.01
_diffrn_reflns_theta_min 1.90
_diffrn_standards_number 0
_exptl_absorpt_coefficient_mu 0.199
_exptl_absorpt_correction_type none
_exptl_crystal_colour 'pale yellow'
_exptl_crystal_density_diffrn 1.330
_exptl_crystal_density_method 'not measured'
_exptl_crystal_description Block
_exptl_crystal_F_000 792
_exptl_crystal_size_max 0.23
_exptl_crystal_size_mid 0.22
_exptl_crystal_size_min 0.21
_refine_diff_density_max 0.379
_refine_diff_density_min -0.217
_refine_ls_abs_structure_details 'Flack (1983); 1847 Friedel pairs'
_refine_ls_abs_structure_Flack 0.41(9)
_refine_ls_extinction_method none
_refine_ls_goodness_of_fit_ref 1.048
_refine_ls_hydrogen_treatment constr
_refine_ls_matrix_type full
_refine_ls_number_parameters 235
_refine_ls_number_reflns 4395
_refine_ls_number_restraints 0
_refine_ls_restrained_S_all 1.048
_refine_ls_R_factor_all 0.0681
_refine_ls_R_factor_gt 0.0569
_refine_ls_shift/su_max 0.001
_refine_ls_shift/su_mean <0.001
_refine_ls_structure_factor_coef Fsqd
_refine_ls_weighting_details 'calc w=1/[\s^2^(Fo^2^)+(0.0952P)^2^+0.0921P] where P=(Fo^2^+2Fc^2^)/3'
_refine_ls_weighting_scheme calc
_refine_ls_wR_factor_gt 0.1406
_refine_ls_wR_factor_ref 0.1502
_reflns_number_gt 3627
_reflns_number_total 4395
_reflns_threshold_expression I>2\s(I)
_cod_data_source_file ci2323.cif
_cod_data_source_block I
_cod_depositor_comments
;
The following automatic conversions were performed:
'_symmetry_cell_setting' value 'Orthorhombic' changed to 'orthorhombic'
according to '/home/saulius/struct/CIF-dictionaries/cif_core.dic'
dictionary named 'cif_core.dic' version 2.4.1 from 2010-06-29.

Automatic conversion script
Id: cif_fix_enum 1527 2010-12-29 10:47:43Z saulius 

The following automatic conversions were performed:

'_symmetry_cell_setting' value 'Orthorhombic' changed to
'orthorhombic' according to
/home/saulius/struct/CIF-dictionaries/cif_core.dic dictionary named
'cif_core.dic' version 2.4.1 from 2010-06-29.

Automatic conversion script
Id: cif_fix_values 1715 2011-07-08 13:25:40Z adriana 
;
_cod_database_code 2213207
_cod_database_fobs_code 2213207

loop_
_symmetry_equiv_pos_as_xyz
'x, y, z'
'-x+1/2, -y, z+1/2'
'-x, y+1/2, -z+1/2'
'x+1/2, -y+1/2, -z'

loop_
_atom_site_type_symbol
_atom_site_label
_atom_site_fract_x
_atom_site_fract_y
_atom_site_fract_z
_atom_site_U_iso_or_equiv
_atom_site_adp_type
_atom_site_calc_flag
_atom_site_refinement_flags
_atom_site_occupancy
C C1 0.8434(3) 0.53785(17) 0.23846(16) 0.0548(6) Uani d . 1
C C2 0.9197(3) 0.4467(2) 0.2439(2) 0.0732(8) Uani d . 1
H H2 0.9493 0.4125 0.1997 0.088 Uiso calc R 1
C C3 0.9514(4) 0.4069(3) 0.3149(3) 0.0929(11) Uani d . 1
H H3 1.0022 0.3455 0.3189 0.111 Uiso calc R 1
C C4 0.9077(5) 0.4581(3) 0.3798(2) 0.1018(12) Uani d . 1
H H4 0.9283 0.4309 0.4279 0.122 Uiso calc R 1
C C5 0.8346(5) 0.5481(3) 0.3745(2) 0.0917(10) Uani d . 1
H H5 0.8077 0.5827 0.4189 0.110 Uiso calc R 1
C C6 0.8005(4) 0.5878(2) 0.30425(16) 0.0686(6) Uani d . 1
H H6 0.7482 0.6488 0.3009 0.082 Uiso calc R 1
C C7 0.5691(4) 0.45867(19) 0.10837(16) 0.0681(7) Uani d . 1
H H7A 0.6462 0.4168 0.1369 0.082 Uiso calc R 1
H H7B 0.5796 0.4435 0.0542 0.082 Uiso calc R 1
C C8 0.3874(4) 0.4433(2) 0.13518(19) 0.0747(8) Uani d . 1
H H8 0.3096 0.4357 0.0916 0.090 Uiso calc R 1
C C9 0.3440(3) 0.53476(17) 0.18263(16) 0.0588(6) Uani d . 1
H H9 0.2234 0.5517 0.1781 0.071 Uiso calc R 1
C C10 0.4575(3) 0.61637(17) 0.15104(15) 0.0557(5) Uani d . 1
H H10 0.4883 0.6632 0.1914 0.067 Uiso calc R 1
C C11 0.3665(5) 0.6685(3) 0.0833(2) 0.0920(10) Uani d . 1
H H11A 0.3352 0.6192 0.0458 0.110 Uiso calc R 1
H H11B 0.2621 0.6972 0.1025 0.110 Uiso calc R 1
C C12 0.4597(7) 0.7429(3) 0.0450(3) 0.1202(17) Uani d . 1
H H12A 0.3919 0.7699 0.0043 0.180 Uiso calc R 1
H H12B 0.5619 0.7154 0.0239 0.180 Uiso calc R 1
H H12C 0.4885 0.7938 0.0808 0.180 Uiso calc R 1
C C13 0.3697(4) 0.3592(2) 0.1916(2) 0.0875(10) Uani d . 1
H H13A 0.2528 0.3368 0.1943 0.105 Uiso calc R 1
H H13B 0.4417 0.3046 0.1769 0.105 Uiso calc R 1
C C14 0.4258(4) 0.4018(2) 0.2676(2) 0.0751(8) Uani d . 1
H H14A 0.3632 0.3727 0.3098 0.090 Uiso calc R 1
H H14B 0.5464 0.3914 0.2757 0.090 Uiso calc R 1
C C15 0.3515(3) 0.56448(18) 0.32355(16) 0.0600(6) Uani d . 1
C C16 0.4091(4) 0.5380(3) 0.39613(18) 0.0774(8) Uani d . 1
H H16 0.4693 0.4799 0.4022 0.093 Uiso calc R 1
C C17 0.3784(5) 0.5965(3) 0.45950(19) 0.0887(9) Uani d . 1
H H17 0.4201 0.5788 0.5075 0.106 Uiso calc R 1
C C18 0.2869(5) 0.6800(3) 0.4508(2) 0.0878(9) Uani d . 1
C C19 0.2269(5) 0.7091(2) 0.3820(2) 0.0821(9) Uani d . 1
H H19 0.1645 0.7667 0.3778 0.099 Uiso calc R 1
C C20 0.2590(4) 0.65234(19) 0.31722(17) 0.0663(6) Uani d . 1
H H20 0.2190 0.6726 0.2695 0.080 Uiso calc R 1
N N1 0.6089(3) 0.56322(15) 0.12251(11) 0.0573(5) Uani d . 1
N N2 0.3872(3) 0.50680(14) 0.26055(14) 0.0631(5) Uani d . 1
O O1 0.9113(3) 0.54336(19) 0.09379(15) 0.0943(7) Uani d . 1
O O2 0.8064(3) 0.69439(13) 0.15688(13) 0.0760(5) Uani d . 1
F F1 0.2580(4) 0.73861(19) 0.51416(14) 0.1307(10) Uani d . 1
S S1 0.80087(8) 0.59083(4) 0.14770(4) 0.05924(19) Uani d . 1

loop_
_atom_site_aniso_label
_atom_site_aniso_U_11
_atom_site_aniso_U_22
_atom_site_aniso_U_33
_atom_site_aniso_U_12
_atom_site_aniso_U_13
_atom_site_aniso_U_23
C1 0.0403(11) 0.0475(11) 0.0766(15) 0.0004(8) -0.0015(10) -0.0014(10)
C2 0.0518(13) 0.0582(14) 0.110(2) 0.0082(11) -0.0063(14) -0.0034(15)
C3 0.0665(17) 0.0725(17) 0.140(3) 0.0110(16) -0.0221(19) 0.027(2)
C4 0.087(2) 0.123(3) 0.095(2) 0.004(2) -0.028(2) 0.025(2)
C5 0.092(2) 0.110(2) 0.0737(18) 0.005(2) -0.0195(17) -0.0018(17)
C6 0.0636(14) 0.0693(15) 0.0728(16) 0.0066(15) -0.0069(13) -0.0066(12)
C7 0.0870(19) 0.0572(13) 0.0603(14) -0.0067(13) 0.0045(13) -0.0122(11)
C8 0.0676(16) 0.0639(15) 0.093(2) -0.0122(13) -0.0251(15) -0.0088(14)
C9 0.0453(12) 0.0502(11) 0.0808(15) -0.0007(9) -0.0108(11) 0.0064(11)
C10 0.0604(13) 0.0506(11) 0.0563(12) 0.0027(9) -0.0037(11) 0.0092(9)
C11 0.104(2) 0.085(2) 0.087(2) 0.0188(19) -0.010(2) 0.0261(17)
C12 0.174(5) 0.093(3) 0.093(3) -0.001(3) -0.022(3) 0.031(2)
C13 0.0650(16) 0.0493(13) 0.148(3) -0.0104(13) 0.010(2) 0.0046(17)
C14 0.0651(15) 0.0557(13) 0.104(2) 0.0005(13) 0.0153(15) 0.0254(15)
C15 0.0479(12) 0.0570(13) 0.0752(15) -0.0039(10) 0.0119(11) 0.0195(12)
C16 0.0660(16) 0.0873(19) 0.0788(19) 0.0085(14) 0.0149(15) 0.0320(16)
C17 0.087(2) 0.112(3) 0.0676(17) -0.001(2) 0.0144(16) 0.0181(18)
C18 0.099(2) 0.087(2) 0.0781(19) -0.015(2) 0.0262(19) 0.0028(16)
C19 0.093(2) 0.0525(14) 0.101(2) 0.0004(14) 0.0267(19) 0.0111(15)
C20 0.0633(14) 0.0581(13) 0.0775(16) -0.0016(11) 0.0060(13) 0.0171(13)
N1 0.0646(12) 0.0518(10) 0.0554(10) -0.0038(9) -0.0013(9) 0.0013(8)
N2 0.0617(12) 0.0502(10) 0.0775(14) 0.0027(9) 0.0059(11) 0.0191(10)
O1 0.0796(14) 0.1106(17) 0.0927(15) 0.0014(13) 0.0369(13) -0.0051(13)
O2 0.0775(12) 0.0560(10) 0.0944(13) -0.0157(9) -0.0023(12) 0.0127(9)
F1 0.183(3) 0.1144(16) 0.0943(14) -0.0045(18) 0.0357(17) -0.0161(12)
S1 0.0557(3) 0.0551(3) 0.0669(3) -0.0046(3) 0.0109(3) 0.0032(3)

loop_
_atom_type_symbol
_atom_type_description
_atom_type_scat_dispersion_real
_atom_type_scat_dispersion_imag
_atom_type_scat_source
C C 0.0033 0.0016 'International Tables Vol C Tables 4.2.6.8 and 6.1.1.4'
H H 0.0000 0.0000 'International Tables Vol C Tables 4.2.6.8 and 6.1.1.4'
N N 0.0061 0.0033 'International Tables Vol C Tables 4.2.6.8 and 6.1.1.4'
O O 0.0106 0.0060 'International Tables Vol C Tables 4.2.6.8 and 6.1.1.4'
F F 0.0171 0.0103 'International Tables Vol C Tables 4.2.6.8 and 6.1.1.4'
S S 0.1246 0.1234 'International Tables Vol C Tables 4.2.6.8 and 6.1.1.4'

loop_
_geom_angle_atom_site_label_1
_geom_angle_atom_site_label_2
_geom_angle_atom_site_label_3
_geom_angle
_geom_angle_publ_flag
C6 C1 C2 119.6(3) ?
C6 C1 S1 119.70(18) ?
C2 C1 S1 120.7(2) ?
C3 C2 C1 119.8(3) ?
C3 C2 H2 120.1 ?
C1 C2 H2 120.1 ?
C4 C3 C2 119.7(3) ?
C4 C3 H3 120.2 ?
C2 C3 H3 120.2 ?
C5 C4 C3 120.6(3) ?
C5 C4 H4 119.7 ?
C3 C4 H4 119.7 ?
C4 C5 C6 120.2(4) ?
C4 C5 H5 119.9 ?
C6 C5 H5 119.9 ?
C5 C6 C1 120.1(3) ?
C5 C6 H6 119.9 ?
C1 C6 H6 119.9 ?
N1 C7 C8 106.3(2) ?
N1 C7 H7A 110.5 ?
C8 C7 H7A 110.5 ?
N1 C7 H7B 110.5 ?
C8 C7 H7B 110.5 ?
H7A C7 H7B 108.7 ?
C7 C8 C13 113.0(3) ?
C7 C8 C9 105.2(2) ?
C13 C8 C9 104.2(3) ?
C7 C8 H8 111.4 ?
C13 C8 H8 111.4 ?
C9 C8 H8 111.4 ?
N2 C9 C10 113.1(2) ?
N2 C9 C8 103.78(19) ?
C10 C9 C8 105.6(2) ?
N2 C9 H9 111.4 ?
C10 C9 H9 111.4 ?
C8 C9 H9 111.4 ?
N1 C10 C9 103.53(18) ?
N1 C10 C11 109.9(2) ?
C9 C10 C11 109.8(2) ?
N1 C10 H10 111.1 ?
C9 C10 H10 111.1 ?
C11 C10 H10 111.1 ?
C12 C11 C10 116.6(4) ?
C12 C11 H11A 108.2 ?
C10 C11 H11A 108.2 ?
C12 C11 H11B 108.2 ?
C10 C11 H11B 108.2 ?
H11A C11 H11B 107.3 ?
C11 C12 H12A 109.5 ?
C11 C12 H12B 109.5 ?
H12A C12 H12B 109.5 ?
C11 C12 H12C 109.5 ?
H12A C12 H12C 109.5 ?
H12B C12 H12C 109.5 ?
C14 C13 C8 104.5(2) ?
C14 C13 H13A 110.9 ?
C8 C13 H13A 110.9 ?
C14 C13 H13B 110.9 ?
C8 C13 H13B 110.9 ?
H13A C13 H13B 108.9 ?
N2 C14 C13 104.0(2) ?
N2 C14 H14A 111.0 ?
C13 C14 H14A 111.0 ?
N2 C14 H14B 111.0 ?
C13 C14 H14B 111.0 ?
H14A C14 H14B 109.0 ?
N2 C15 C16 120.6(2) ?
N2 C15 C20 121.9(2) ?
C16 C15 C20 117.4(3) ?
C17 C16 C15 121.3(3) ?
C17 C16 H16 119.4 ?
C15 C16 H16 119.4 ?
C18 C17 C16 119.2(3) ?
C18 C17 H17 120.4 ?
C16 C17 H17 120.4 ?
C19 C18 C17 122.2(3) ?
C19 C18 F1 118.8(3) ?
C17 C18 F1 118.9(4) ?
C18 C19 C20 119.6(3) ?
C18 C19 H19 120.2 ?
C20 C19 H19 120.2 ?
C19 C20 C15 120.3(3) ?
C19 C20 H20 119.9 ?
C15 C20 H20 119.9 ?
C7 N1 C10 110.9(2) y
C7 N1 S1 117.8(2) y
C10 N1 S1 123.1(2) y
C15 N2 C9 123.2(2) y
C15 N2 C14 122.1(2) y
C9 N2 C14 112.5(2) y
O2 S1 O1 120.2(2) y
O2 S1 N1 106.90(10) y
O1 S1 N1 106.40(10) y
O2 S1 C1 107.40(10) y
O1 S1 C1 106.60(10) y
N1 S1 C1 108.90(10) y

loop_
_geom_bond_atom_site_label_1
_geom_bond_atom_site_label_2
_geom_bond_distance
_geom_bond_publ_flag
C1 C6 1.375(4) ?
C1 C2 1.384(4) ?
C1 S1 1.770(3) y
C2 C3 1.373(5) ?
C2 H2 0.93 ?
C3 C4 1.373(6) ?
C3 H3 0.93 ?
C4 C5 1.359(6) ?
C4 H4 0.93 ?
C5 C6 1.366(5) ?
C5 H5 0.93 ?
C6 H6 0.93 ?
C7 N1 1.481(3) y
C7 C8 1.519(4) ?
C7 H7A 0.97 ?
C7 H7B 0.97 ?
C8 C13 1.517(5) ?
C8 C9 1.535(4) ?
C8 H8 0.98 ?
C9 N2 1.450(4) y
C9 C10 1.529(3) ?
C9 H9 0.98 ?
C10 N1 1.481(3) y
C10 C11 1.553(4) ?
C10 H10 0.98 ?
C11 C12 1.419(6) ?
C11 H11A 0.97 ?
C11 H11B 0.97 ?
C12 H12A 0.96 ?
C12 H12B 0.96 ?
C12 H12C 0.96 ?
C13 C14 1.511(5) ?
C13 H13A 0.97 ?
C13 H13B 0.97 ?
C14 N2 1.469(3) y
C14 H14A 0.97 ?
C14 H14B 0.97 ?
C15 N2 1.379(4) y
C15 C16 1.391(4) ?
C15 C20 1.407(4) ?
C16 C17 1.383(5) ?
C16 H16 0.93 ?
C17 C18 1.356(5) ?
C17 H17 0.93 ?
C18 C19 1.348(5) ?
C18 F1 1.383(4) y
C19 C20 1.391(4) ?
C19 H19 0.93 ?
C20 H20 0.93 ?
N1 S1 1.617(2) y
O1 S1 1.434(2) y
O2 S1 1.422(2) y

loop_
_geom_hbond_atom_site_label_D
_geom_hbond_atom_site_label_H
_geom_hbond_atom_site_label_A
_geom_hbond_site_symmetry_A
_geom_hbond_distance_DH
_geom_hbond_distance_HA
_geom_hbond_distance_DA
_geom_hbond_angle_DHA
C3 H3 O2 3_745 0.93 2.59 3.504(4) 168

loop_
_geom_torsion_atom_site_label_1
_geom_torsion_atom_site_label_2
_geom_torsion_atom_site_label_3
_geom_torsion_atom_site_label_4
_geom_torsion
C6 C1 C2 C3 0.2(4)
S1 C1 C2 C3 -179.9(2)
C1 C2 C3 C4 -0.2(5)
C2 C3 C4 C5 -0.5(6)
C3 C4 C5 C6 1.4(6)
C4 C5 C6 C1 -1.4(5)
C2 C1 C6 C5 0.7(4)
S1 C1 C6 C5 -179.2(2)
N1 C7 C8 C13 -126.9(3)
N1 C7 C8 C9 -13.8(3)
C7 C8 C9 N2 -92.5(3)
C13 C8 C9 N2 26.6(3)
C7 C8 C9 C10 26.6(3)
C13 C8 C9 C10 145.7(2)
N2 C9 C10 N1 83.9(2)
C8 C9 C10 N1 -28.9(2)
N2 C9 C10 C11 -158.8(2)
C8 C9 C10 C11 88.4(3)
N1 C10 C11 C12 -63.5(4)
C9 C10 C11 C12 -176.7(3)
C7 C8 C13 C14 79.9(3)
C9 C8 C13 C14 -33.8(3)
C8 C13 C14 N2 27.6(3)
N2 C15 C16 C17 178.2(3)
C20 C15 C16 C17 -0.8(4)
C15 C16 C17 C18 1.6(5)
C16 C17 C18 C19 -1.2(5)
C16 C17 C18 F1 -179.4(3)
C17 C18 C19 C20 0.0(5)
F1 C18 C19 C20 178.2(3)
C18 C19 C20 C15 0.8(5)
N2 C15 C20 C19 -179.4(3)
C16 C15 C20 C19 -0.4(4)
C8 C7 N1 C10 -4.5(3)
C8 C7 N1 S1 145.2(2)
C9 C10 N1 C7 20.9(3)
C11 C10 N1 C7 -96.3(3)
C9 C10 N1 S1 -126.91(19)
C11 C10 N1 S1 115.9(2)
C16 C15 N2 C9 -174.3(2)
C20 C15 N2 C9 4.6(4)
C16 C15 N2 C14 23.8(4)
C20 C15 N2 C14 -157.2(2)
C10 C9 N2 C15 73.1(3)
C8 C9 N2 C15 -173.1(2)
C10 C9 N2 C14 -123.5(2)
C8 C9 N2 C14 -9.6(3)
C13 C14 N2 C15 152.4(2)
C13 C14 N2 C9 -11.2(3)
C7 N1 S1 O2 179.42(19)
C10 N1 S1 O2 -34.8(2)
C7 N1 S1 O1 49.8(2)
C10 N1 S1 O1 -164.5(2)
C7 N1 S1 C1 -64.8(2)
C10 N1 S1 C1 80.9(2)
C6 C1 S1 O2 28.8(2)
C2 C1 S1 O2 -151.1(2)
C6 C1 S1 O1 158.9(2)
C2 C1 S1 O1 -21.0(2)
C6 C1 S1 N1 -86.6(2)
C2 C1 S1 N1 93.5(2)

loop_
_cod_related_entry_id
_cod_related_entry_database
_cod_related_entry_code
1 ChemSpider 21185247
